data_1549539
loop_
_publ_author_name
'K\"oferstein, Roberto'
'Robl, Christian'

_publ_section_title
;
 Synthesis, Crystal Structure, Hydrogen Bonding, and Thermal Behavior of a
 Three-Dimensional CuII-benzene-1,2,4,5-tetracarboxylate Templated by
 1,9-Diaminononane
;
_journal_issue 10
_journal_name_full 'Zeitschrift f\"ur anorganische und allgemeine Chemie'
_journal_page_first 1937
_journal_paper_doi 10.1002/zaac.201400177
_journal_volume 640
_journal_year 2014
_chemical_formula_sum 'C29 H40 Cu4 N2 O23'
_chemical_formula_weight 1038.790
_space_group_IT_number 2
_symmetry_Int_Tables_number 2
_symmetry_space_group_name_Hall '-P 1'
_symmetry_space_group_name_H-M 'P -1'
_audit_creation_date 2018-06-13
_audit_creation_method SHELXL
_audit_update_record 2018-06-13
_cell_angle_alpha 106.08(1)
_cell_angle_beta 90.73(2)
_cell_angle_gamma 94.05(1)
_cell_formula_units_Z 2
_cell_length_a 10.575(2)
_cell_length_b 11.660(2)
_cell_length_c 15.767(2)
_cell_volume 1862.4(5)
_refine_ls_R_factor_all 0.054
_refine_ls_R_factor_obs 0.045
_cod_data_source_file Cunonpym5.cif
_cod_data_source_block cu1980
_cod_original_sg_symbol_Hall -P_1
_cod_database_code 1549539

loop_
_symmetry_equiv_pos_site_id
_symmetry_equiv_pos_as_xyz
1 x,y,z
2 -x,-y,-z

loop_
_atom_site_aniso_label
_atom_site_aniso_U_11
_atom_site_aniso_U_22
_atom_site_aniso_U_33
_atom_site_aniso_U_12
_atom_site_aniso_U_13
_atom_site_aniso_U_23
Cu1 0.0057(3) 0.0203(3) 0.0069(3) 0.0020(2) 0.0016(2) 0.0046(2)
Cu2 0.0060(3) 0.0207(3) 0.0072(3) 0.0024(2) 0.0012(2) 0.0051(2)
Cu3 0.0098(3) 0.0135(3) 0.0087(3) 0.0020(2) 0.0012(2) -0.0001(2)
Cu4 0.0125(3) 0.0155(3) 0.0088(3) 0.0049(2) -0.0003(2) -0.0009(2)
N1 0.035(3) 0.048(4) 0.041(3) 0.012(3) 0.012(3) 0.018(3)
N2 0.040(4) 0.038(3) 0.054(4) -0.004(3) 0.000(3) 0.009(3)
C1 0.042(4) 0.046(4) 0.065(5) 0.007(3) 0.010(4) 0.017(4)
C2 0.051(5) 0.041(4) 0.058(5) 0.009(4) 0.008(4) 0.005(4)
C3 0.040(4) 0.044(4) 0.050(5) 0.010(3) 0.008(3) 0.011(3)
C4 0.051(5) 0.059(5) 0.054(5) 0.013(4) 0.002(4) 0.009(4)
C5 0.068(6) 0.070(6) 0.058(6) 0.012(5) -0.001(5) 0.021(5)
C6 0.059(6) 0.074(6) 0.060(6) 0.002(5) -0.001(4) 0.025(5)
C7 0.060(6) 0.066(6) 0.059(6) 0.003(4) -0.013(4) 0.015(4)
C8 0.044(5) 0.057(5) 0.051(5) 0.003(4) -0.003(4) 0.013(4)
C9 0.046(5) 0.056(5) 0.061(6) -0.007(4) -0.016(4) 0.003(4)
O1 0.011(2) 0.039(2) 0.010(2) 0.008(2) -0.0009(14) 0.009(2)
O2 0.012(2) 0.030(2) 0.012(2) 0.008(2) 0.0002(14) 0.0000(15)
O3 0.012(2) 0.031(2) 0.009(2) -0.0013(15) 0.0024(14) 0.0032(15)
O4 0.012(2) 0.028(2) 0.014(2) -0.002(2) 0.0042(15) -0.003(2)
O5 0.014(2) 0.034(2) 0.013(2) 0.010(2) -0.0005(15) 0.001(2)
O6 0.009(2) 0.059(3) 0.011(2) 0.008(2) -0.0007(15) 0.010(2)
O7 0.010(2) 0.043(2) 0.010(2) 0.001(2) 0.0034(14) 0.003(2)
O8 0.012(2) 0.030(2) 0.019(2) -0.005(2) 0.007(2) -0.003(2)
C10 0.008(2) 0.021(3) 0.009(2) -0.001(2) -0.002(2) 0.002(2)
C11 0.011(2) 0.022(3) 0.009(2) -0.002(2) 0.000(2) 0.005(2)
C12 0.009(2) 0.025(3) 0.011(2) 0.003(2) 0.001(2) 0.007(2)
C13 0.008(2) 0.022(3) 0.008(2) 0.001(2) -0.001(2) 0.002(2)
C14 0.011(2) 0.021(3) 0.010(2) 0.001(2) 0.003(2) 0.004(2)
C15 0.015(3) 0.022(3) 0.010(2) 0.004(2) 0.002(2) 0.006(2)
C16 0.006(2) 0.019(3) 0.014(3) -0.001(2) 0.000(2) 0.007(2)
C17 0.010(2) 0.020(3) 0.011(3) 0.003(2) 0.002(2) 0.007(2)
C18 0.008(2) 0.019(3) 0.013(3) 0.003(2) 0.002(2) 0.006(2)
C19 0.012(3) 0.018(3) 0.013(3) 0.004(2) 0.002(2) 0.008(2)
O9 0.020(2) 0.021(2) 0.012(2) 0.004(2) 0.0044(15) -0.0003(14)
O10 0.050(3) 0.012(2) 0.022(2) -0.002(2) -0.009(2) 0.007(2)
O11 0.014(2) 0.019(2) 0.028(2) 0.0044(15) 0.003(2) 0.007(2)
O12 0.032(2) 0.023(2) 0.023(2) 0.013(2) 0.012(2) 0.015(2)
C20 0.017(3) 0.010(2) 0.010(2) 0.003(2) 0.003(2) 0.004(2)
C21 0.018(3) 0.014(2) 0.015(3) 0.003(2) 0.002(2) 0.002(2)
C22 0.016(3) 0.016(2) 0.009(2) 0.003(2) 0.003(2) 0.003(2)
C23 0.017(3) 0.014(3) 0.014(3) 0.007(2) -0.003(2) 0.002(2)
C24 0.029(3) 0.013(2) 0.007(2) 0.000(2) -0.004(2) 0.001(2)
O13 0.017(2) 0.017(2) 0.024(2) 0.001(2) 0.002(2) 0.008(2)
O14 0.033(2) 0.019(2) 0.028(2) -0.003(2) -0.009(2) 0.016(2)
O15 0.027(2) 0.018(2) 0.015(2) 0.005(2) 0.000(2) -0.0013(15)
O16 0.059(3) 0.018(2) 0.029(2) 0.017(2) 0.022(2) 0.013(2)
C25 0.016(3) 0.013(2) 0.014(3) 0.001(2) -0.001(2) 0.004(2)
C26 0.011(2) 0.011(2) 0.013(3) -0.001(2) 0.000(2) 0.005(2)
C27 0.020(3) 0.016(3) 0.009(2) 0.002(2) 0.004(2) 0.003(2)
C28 0.021(3) 0.011(2) 0.009(2) 0.005(2) 0.006(2) 0.002(2)
C29 0.010(2) 0.015(3) 0.020(3) 0.000(2) 0.007(2) 0.002(2)
OW1 0.037(3) 0.057(4) 0.054(4) -0.010(3) 0.002(3) 0.015(3)
OW2 0.050(4) 0.045(3) 0.084(5) 0.000(3) 0.025(3) 0.020(3)
OW3 0.033(3) 0.059(3) 0.048(3) -0.006(2) -0.001(2) 0.011(3)
OW4 0.034(3) 0.141(7) 0.119(6) 0.021(4) -0.002(4) 0.075(6)
OW5 0.071(4) 0.069(4) 0.053(4) 0.031(4) 0.002(3) 0.015(3)
OH1 0.007(2) 0.015(2) 0.007(2) 0.0015(13) 0.0030(13) 0.0045(13)
OH2 0.007(2) 0.013(2) 0.010(2) 0.0017(13) 0.0016(13) 0.0055(13)

loop_
_atom_site_label
_atom_site_type_symbol
_atom_site_fract_x
_atom_site_fract_y
_atom_site_fract_z
_atom_site_occupancy
_atom_site_symmetry_multiplicity
_atom_site_Wyckoff_symbol
_atom_site_attached_hydrogens
_atom_site_calc_flag
_atom_site_thermal_displace_type
_atom_site_U_iso_or_equiv
Cu1 Cu 0.1378(0) 0.49601(5) 0.4997(0) 1.000 2 i 0 d Uani 0.01076(14)
Cu2 Cu -0.1388(0) 0.4748(0) -0.0018(0) 1.000 2 i 0 d Uani 0.01098(14)
Cu3 Cu -0.0132(0) 0.35601(5) 0.3143(0) 1.000 2 i 0 d Uani 0.01126(14)
Cu4 Cu 0.0074(1) 0.6425(0) 0.18503(4) 1.000 2 i 0 d Uani 0.01295(14)
N1 N 0.7146(6) 0.8398(6) 0.1199(4) 1.000 2 i 0 d Uani 0.0398(14)
N2 N 0.5985(6) 1.2460(6) -0.4809(5) 1.000 2 i 0 d Uani 0.0455(15)
C1 C 0.6242(7) 0.7629(7) 0.0499(5) 1.000 2 i 0 d Uani 0.050(2)
H1 H 0.6237(7) 0.6807(7) 0.0524(5) 1.000 2 i 0 calc Uiso 0.077(7)
H2 H 0.5394(7) 0.7885(7) 0.0618(5) 1.000 2 i 0 calc Uiso 0.077(7)
C2 C 0.6569(8) 0.7676(7) -0.0405(5) 1.000 2 i 0 d Uani 0.051(2)
H3 H 0.5997(8) 0.7100(7) -0.0824(5) 1.000 2 i 0 calc Uiso 0.077(7)
H4 H 0.7421(8) 0.7424(7) -0.0516(5) 1.000 2 i 0 calc Uiso 0.077(7)
C3 C 0.6511(7) 0.8876(6) -0.0580(5) 1.000 2 i 0 d Uani 0.045(2)
H5 H 0.7232(7) 0.9403(6) -0.0287(5) 1.000 2 i 0 calc Uiso 0.077(7)
H6 H 0.5745(7) 0.9230(6) -0.0337(5) 1.000 2 i 0 calc Uiso 0.077(7)
C4 C 0.6519(8) 0.8759(7) -0.1576(5) 1.000 2 i 0 d Uani 0.055(2)
H7 H 0.7287(8) 0.8401(7) -0.1812(5) 1.000 2 i 0 calc Uiso 0.077(7)
H8 H 0.5804(8) 0.8219(7) -0.1864(5) 1.000 2 i 0 calc Uiso 0.077(7)
C5 C 0.6457(9) 0.9891(8) -0.1798(6) 1.000 2 i 0 d Uani 0.065(2)
H9 H 0.7203(9) 1.0409(8) -0.1541(6) 1.000 2 i 0 calc Uiso 0.077(7)
H10 H 0.5722(9) 1.0275(8) -0.1524(6) 1.000 2 i 0 calc Uiso 0.077(7)
C6 C 0.6373(9) 0.9789(8) -0.2796(6) 1.000 2 i 0 d Uani 0.063(2)
H11 H 0.7079(9) 0.9368(8) -0.3083(6) 1.000 2 i 0 calc Uiso 0.077(7)
H12 H 0.5595(9) 0.9323(8) -0.3051(6) 1.000 2 i 0 calc Uiso 0.077(7)
C7 C 0.6397(9) 1.0983(8) -0.2967(6) 1.000 2 i 0 d Uani 0.062(2)
H13 H 0.7217(9) 1.1403(8) -0.2763(6) 1.000 2 i 0 calc Uiso 0.077(7)
H14 H 0.5762(9) 1.1433(8) -0.2609(6) 1.000 2 i 0 calc Uiso 0.077(7)
C8 C 0.6168(8) 1.1001(7) -0.3913(5) 1.000 2 i 0 d Uani 0.051(2)
H15 H 0.6778(8) 1.0540(7) -0.4291(5) 1.000 2 i 0 calc Uiso 0.077(7)
H16 H 0.5323(8) 1.0649(7) -0.4120(5) 1.000 2 i 0 calc Uiso 0.077(7)
C9 C 0.6305(8) 1.2262(7) -0.3944(6) 1.000 2 i 0 d Uani 0.058(2)
H17 H 0.7175(8) 1.2574(7) -0.3778(6) 1.000 2 i 0 calc Uiso 0.077(7)
H18 H 0.5767(8) 1.2724(7) -0.3504(6) 1.000 2 i 0 calc Uiso 0.077(7)
O1 O -0.7302(3) 0.5194(3) 0.0850(2) 1.000 2 i 0 d Uani 0.0194(8)
O2 O -0.8160(3) 0.6024(3) 0.2159(2) 1.000 2 i 0 d Uani 0.0186(8)
O3 O -0.7355(3) 0.5142(3) 0.4163(2) 1.000 2 i 0 d Uani 0.0178(8)
O4 O -0.8268(3) 0.3860(3) 0.2928(2) 1.000 2 i 0 d Uani 0.0197(8)
O5 O -0.1896(3) 0.3927(3) 0.2812(2) 1.000 2 i 0 d Uani 0.0211(8)
O6 O -0.2758(3) 0.4661(4) 0.4129(2) 1.000 2 i 0 d Uani 0.0261(9)
O7 O -0.2680(3) 0.4769(4) 0.0854(2) 1.000 2 i 0 d Uani 0.0218(8)
O8 O -0.1817(3) 0.6033(3) 0.2111(2) 1.000 2 i 0 d Uani 0.0227(9)
C10 C -0.6178(5) 0.5161(4) 0.2117(3) 1.000 2 i 0 d Uani 0.0135(10)
C11 C -0.6211(5) 0.4780(4) 0.2882(3) 1.000 2 i 0 d Uani 0.0138(10)
C12 C -0.5077(5) 0.4562(4) 0.3253(3) 1.000 2 i 0 d Uani 0.0147(10)
H19 H -0.5099(5) 0.4321(4) 0.3767(3) 1.000 2 i 0 calc Uiso 0.006(6)
C13 C -0.3913(4) 0.4698(4) 0.2872(3) 1.000 2 i 0 d Uani 0.0129(10)
C14 C -0.3882(5) 0.5082(4) 0.2106(3) 1.000 2 i 0 d Uani 0.014(1)
C15 C -0.5013(5) 0.5285(4) 0.1735(3) 1.000 2 i 0 d Uani 0.0152(10)
H20 H -0.4993(5) 0.5512(4) 0.1214(3) 1.000 2 i 0 calc Uiso 0.006(6)
C16 C -0.7331(4) 0.5476(4) 0.1677(3) 1.000 2 i 0 d Uani 0.0124(10)
C17 C -0.7413(5) 0.4578(4) 0.3348(3) 1.000 2 i 0 d Uani 0.0131(10)
C18 C -0.2741(4) 0.4414(4) 0.3299(3) 1.000 2 i 0 d Uani 0.0128(10)
C19 C -0.2663(5) 0.5314(4) 0.1670(3) 1.000 2 i 0 d Uani 0.0135(10)
O9 O -0.0285(3) 0.2109(3) 0.2174(2) 1.000 2 i 0 d Uani 0.0185(8)
O10 O 0.0396(4) 0.3152(3) 0.1260(3) 1.000 2 i 0 d Uani 0.0281(10)
O11 O -0.1355(3) 0.2691(3) -0.0310(2) 1.000 2 i 0 d Uani 0.0200(8)
O12 O 0.0495(4) 0.2511(3) -0.0968(2) 1.000 2 i 0 d Uani 0.0236(9)
C20 C -0.0047(5) 0.1058(4) 0.0674(3) 1.000 2 i 0 d Uani 0.0121(10)
C21 C -0.0142(5) 0.1088(4) -0.0211(3) 1.000 2 i 0 d Uani 0.0156(10)
C22 C 0.0090(5) -0.0015(4) 0.0873(3) 1.000 2 i 0 d Uani 0.0137(10)
H21 H 0.0149(5) -0.0018(4) 0.1462(3) 1.000 2 i 0 calc Uiso 0.006(6)
C23 C 0.0025(5) 0.2210(4) 0.1406(3) 1.000 2 i 0 d Uani 0.0151(11)
C24 C -0.0350(5) 0.2196(4) -0.0488(3) 1.000 2 i 0 d Uani 0.0165(11)
O13 O 0.1280(3) 0.2926(3) 0.4763(2) 1.000 2 i 0 d Uani 0.0192(8)
O14 O -0.0586(4) 0.2442(3) 0.4042(3) 1.000 2 i 0 d Uani 0.0250(9)
O15 O 0.0023(4) -0.2137(3) 0.2807(2) 1.000 2 i 0 d Uani 0.0211(8)
O16 O 0.0530(5) -0.3077(3) 0.3798(3) 1.000 2 i 0 d Uani 0.0331(11)
C25 C 0.0117(5) 0.1111(4) 0.4803(3) 1.000 2 i 0 d Uani 0.0145(10)
C26 C 0.0078(4) -0.1064(4) 0.4321(3) 1.000 2 i 0 d Uani 0.0114(10)
C27 C 0.0178(5) 0.0040(4) 0.4146(3) 1.000 2 i 0 d Uani 0.0153(10)
H22 H 0.0289(5) 0.0065(4) 0.3567(3) 1.000 2 i 0 calc Uiso 0.006(6)
C28 C 0.0294(5) 0.2260(4) 0.4538(3) 1.000 2 i 0 d Uani 0.0137(10)
C29 C 0.0222(5) -0.2188(4) 0.3607(3) 1.000 2 i 0 d Uani 0.0156(11)
OW1 O 0.7180(5) 0.0929(5) 0.1824(4) 1.000 2 i 0 d Uani 0.0500(13)
OW2 O 0.6587(6) 0.2165(5) 0.0626(5) 1.000 2 i 0 d Uani 0.059(2)
OW3 O -0.2805(5) 0.1052(5) 0.3671(4) 1.000 2 i 0 d Uani 0.0478(13)
OW4 O 0.6564(6) 0.7845(8) 0.4626(6) 1.000 2 i 0 d Uani 0.090(2)
OW5 O 0.7207(7) 0.8485(6) 0.3044(4) 1.000 2 i 0 d Uani 0.064(2)
OH1 O 0.0033(3) 0.5063(3) 0.0827(2) 1.000 2 i 0 d Uani 0.0094(7)
OH2 O -0.0032(3) 0.4936(3) 0.4164(2) 1.000 2 i 0 d Uani 0.0095(7)
HN11 H 0.6988(79) 0.8278(72) 0.1729(25) 1.000 2 i 0 d Uiso 0.062(10)
HN12 H 0.7214(80) 0.9193(16) 0.1271(54) 1.000 2 i 0 d Uiso 0.062(10)
HN13 H 0.7918(34) 0.8119(68) 0.1098(54) 1.000 2 i 0 d Uiso 0.062(10)
HN21 H 0.6375(70) 1.3201(31) -0.4711(54) 1.000 2 i 0 d Uiso 0.062(10)
HN22 H 0.6434(67) 1.1926(56) -0.5186(43) 1.000 2 i 0 d Uiso 0.062(10)
HN23 H 0.5137(15) 1.2415(72) -0.4893(55) 1.000 2 i 0 d Uiso 0.062(10)
HW11 H 0.6887(98) 0.1364(79) 0.1574(65) 1.000 2 i 0 d Uiso 0.095(13)
HW12 H 0.7810(57) 0.1355(78) 0.2002(67) 1.000 2 i 0 d Uiso 0.095(13)
HW21 H 0.6716(103) 0.2877(15) 0.0739(71) 1.000 2 i 0 d Uiso 0.095(13)
HW22 H 0.6968(93) 0.2023(95) 0.0179(40) 1.000 2 i 0 d Uiso 0.095(13)
HW31 H -0.2173(56) 0.1482(76) 0.3828(68) 1.000 2 i 0 d Uiso 0.095(13)
HW32 H -0.3053(98) 0.1104(95) 0.3202(34) 1.000 2 i 0 d Uiso 0.095(13)
HW41 H 0.6339(78) 0.7307(68) 0.4835(72) 1.000 2 i 0 d Uiso 0.095(13)
HW42 H 0.7310(18) 0.7764(84) 0.4653(70) 1.000 2 i 0 d Uiso 0.095(13)
HW51 H 0.7154(107) 0.9188(21) 0.3248(67) 1.000 2 i 0 d Uiso 0.095(13)
HW52 H 0.7187(108) 0.7782(21) 0.2991(72) 1.000 2 i 0 d Uiso 0.095(13)
H61 H -0.0101(46) 0.4765(40) 0.1290(21) 1.000 2 i 0 d Uiso 0.005(8)
H71 H 0.0131(46) 0.5322(38) 0.3750(23) 1.000 2 i 0 d Uiso 0.005(8)

loop_
_atom_type_symbol
Cu
N
C
H
O

loop_
_geom_angle_atom_site_label_1
_geom_angle_atom_site_label_2
_geom_angle_atom_site_label_3
_geom_angle_site_symmetry_1
_geom_angle_site_symmetry_2
_geom_angle_site_symmetry_3
_geom_angle
_geom_angle_publ_flag
O3 Cu1 O6 1_655 . 2_566 86.1(2) no
O3 Cu1 OH2 1_655 . 2_566 169.70(14) no
O6 Cu1 OH2 2_566 . 2_566 95.77(14) no
O3 Cu1 OH2 1_655 . . 92.82(14) no
O6 Cu1 OH2 2_566 . . 168.1(2) no
OH2 Cu1 OH2 2_566 . . 83.29(14) no
O3 Cu1 O13 1_655 . . 100.01(14) no
O6 Cu1 O13 2_566 . . 96.5(2) no
OH2 Cu1 O13 2_566 . . 89.86(13) no
OH2 Cu1 O13 . . . 95.31(13) no
O3 Cu1 Cu1 1_655 . 2_566 133.40(11) no
O6 Cu1 Cu1 2_566 . 2_566 136.55(11) no
OH2 Cu1 Cu1 2_566 . 2_566 41.98(9) no
OH2 Cu1 Cu1 . . 2_566 41.31(9) no
O13 Cu1 Cu1 . . 2_566 93.48(10) no
O1 Cu2 OH1 2_465 . . 166.98(15) no
O1 Cu2 O7 2_465 . . 88.70(15) no
OH1 Cu2 O7 . . . 95.08(14) no
O1 Cu2 OH1 2_465 . 2_565 92.66(14) no
OH1 Cu2 OH1 . . 2_565 82.14(14) no
O7 Cu2 OH1 . . 2_565 172.98(15) no
O1 Cu2 O11 2_465 . . 99.24(15) no
OH1 Cu2 O11 . . . 93.17(13) no
O7 Cu2 O11 . . . 90.80(15) no
OH1 Cu2 O11 2_565 . . 95.78(13) no
O1 Cu2 Cu2 2_465 . 2_565 132.22(11) no
OH1 Cu2 Cu2 . . 2_565 41.47(9) no
O7 Cu2 Cu2 . . 2_565 136.20(11) no
OH1 Cu2 Cu2 2_565 . 2_565 40.67(9) no
O11 Cu2 Cu2 . . 2_565 95.95(9) no
OH2 Cu3 O9 . . . 175.71(14) no
OH2 Cu3 O4 . . 1_655 90.70(14) no
O9 Cu3 O4 . . 1_655 91.87(15) no
OH2 Cu3 O5 . . . 90.90(14) no
O9 Cu3 O5 . . . 89.17(15) no
O4 Cu3 O5 1_655 . . 142.3(2) no
OH2 Cu3 O14 . . . 87.83(14) no
O9 Cu3 O14 . . . 87.95(15) no
O4 Cu3 O14 1_655 . . 116.4(2) no
O5 Cu3 O14 . . . 101.3(2) no
OH2 Cu3 H71 . . . 26.4(5) no
O9 Cu3 H71 . . . 157.8(5) no
O4 Cu3 H71 1_655 . . 79.7(13) no
O5 Cu3 H71 . . . 85.3(14) no
O14 Cu3 H71 . . . 114.2(5) no
OH1 Cu4 O15 . . 1_565 174.49(15) no
OH1 Cu4 O2 . . 1_655 88.11(14) no
O15 Cu4 O2 1_565 . 1_655 96.4(2) no
OH1 Cu4 O8 . . . 92.01(14) no
O15 Cu4 O8 1_565 . . 86.7(2) no
O2 Cu4 O8 1_655 . . 138.8(2) no
OH1 Cu4 O12 . . 2_565 87.75(14) no
O15 Cu4 O12 1_565 . 2_565 86.94(15) no
O2 Cu4 O12 1_655 . 2_565 129.56(15) no
O8 Cu4 O12 . . 2_565 91.6(2) no
OH1 Cu4 H61 . . . 27.3(4) no
O15 Cu4 H61 1_565 . . 156.6(5) no
O2 Cu4 H61 1_655 . . 81.8(15) no
O8 Cu4 H61 . . . 79.8(14) no
O12 Cu4 H61 2_565 . . 112.3(8) no
C1 N1 HN11 . . . 111.1(54) no
C1 N1 HN12 . . . 118.5(54) no
HN11 N1 HN12 . . . 107.7(72) no
C1 N1 HN13 . . . 107.8(53) no
HN11 N1 HN13 . . . 101.4(72) no
HN12 N1 HN13 . . . 108.9(73) no
C9 N2 HN21 . . . 98.0(53) no
C9 N2 HN22 . . . 102.6(55) no
HN21 N2 HN22 . . . 109.7(74) no
C9 N2 HN23 . . . 110.0(55) no
HN21 N2 HN23 . . . 115.0(74) no
HN22 N2 HN23 . . . 118.8(75) no
C2 C1 N1 . . . 113.1(6) no
C2 C1 H1 . . . 109.0(4) no
N1 C1 H1 . . . 109.0(4) no
C2 C1 H2 . . . 109.0(4) no
N1 C1 H2 . . . 109.0(4) no
H1 C1 H2 . . . 107.80 no
C1 C2 C3 . . . 115.8(6) no
C1 C2 H3 . . . 108.3(4) no
C3 C2 H3 . . . 108.3(4) no
C1 C2 H4 . . . 108.3(4) no
C3 C2 H4 . . . 108.3(4) no
H3 C2 H4 . . . 107.40 no
C2 C3 C4 . . . 111.3(6) no
C2 C3 H5 . . . 109.4(4) no
C4 C3 H5 . . . 109.4(4) no
C2 C3 H6 . . . 109.4(4) no
C4 C3 H6 . . . 109.4(4) no
H5 C3 H6 . . . 108.00 no
C5 C4 C3 . . . 114.3(7) no
C5 C4 H7 . . . 108.7(5) no
C3 C4 H7 . . . 108.7(4) no
C5 C4 H8 . . . 108.7(5) no
C3 C4 H8 . . . 108.7(4) no
H7 C4 H8 . . . 107.60 no
C4 C5 C6 . . . 115.4(8) no
C4 C5 H9 . . . 108.4(5) no
C6 C5 H9 . . . 108.4(5) no
C4 C5 H10 . . . 108.4(5) no
C6 C5 H10 . . . 108.4(5) no
H9 C5 H10 . . . 107.50 no
C7 C6 C5 . . . 112.1(8) no
C7 C6 H11 . . . 109.2(5) no
C5 C6 H11 . . . 109.2(5) no
C7 C6 H12 . . . 109.2(5) no
C5 C6 H12 . . . 109.2(5) no
H11 C6 H12 . . . 107.90 no
C6 C7 C8 . . . 117.1(7) no
C6 C7 H13 . . . 108.0(5) no
C8 C7 H13 . . . 108.0(5) no
C6 C7 H14 . . . 108.0(5) no
C8 C7 H14 . . . 108.0(5) no
H13 C7 H14 . . . 107.30 no
C9 C8 C7 . . . 108.3(7) no
C9 C8 H15 . . . 110.0(5) no
C7 C8 H15 . . . 110.0(5) no
C9 C8 H16 . . . 110.0(4) no
C7 C8 H16 . . . 110.0(5) no
H15 C8 H16 . . . 108.40 no
C8 C9 N2 . . . 115.6(6) no
C8 C9 H17 . . . 108.4(4) no
N2 C9 H17 . . . 108.4(4) no
C8 C9 H18 . . . 108.4(5) no
N2 C9 H18 . . . 108.4(4) no
H17 C9 H18 . . . 107.40 no
C16 O1 Cu2 . . 2_465 128.5(3) no
C16 O2 Cu4 . . 1_455 130.9(3) no
C17 O3 Cu1 . . 1_455 124.5(3) no
C17 O4 Cu3 . . 1_455 133.1(3) no
C18 O5 Cu3 . . . 129.4(3) no
C18 O6 Cu1 . . 2_566 130.4(3) no
C19 O7 Cu2 . . . 130.2(3) no
C19 O8 Cu4 . . . 131.9(3) no
C15 C10 C11 . . . 118.8(5) no
C15 C10 C16 . . . 117.1(4) no
C11 C10 C16 . . . 124.1(4) no
C10 C11 C12 . . . 119.2(4) no
C10 C11 C17 . . . 124.1(4) no
C12 C11 C17 . . . 116.7(4) no
C13 C12 C11 . . . 121.8(5) no
C13 C12 H19 . . . 119.1(3) no
C11 C12 H19 . . . 119.1(3) no
C12 C13 C14 . . . 118.9(4) no
C12 C13 C18 . . . 118.4(4) no
C14 C13 C18 . . . 122.7(4) no
C15 C14 C13 . . . 119.1(4) no
C15 C14 C19 . . . 118.0(4) no
C13 C14 C19 . . . 122.9(4) no
C14 C15 C10 . . . 122.2(5) no
C14 C15 H20 . . . 118.9(3) no
C10 C15 H20 . . . 118.9(3) no
O1 C16 O2 . . . 127.7(5) no
O1 C16 C10 . . . 113.8(4) no
O2 C16 C10 . . . 118.4(4) no
O4 C17 O3 . . . 128.5(5) no
O4 C17 C11 . . . 118.6(4) no
O3 C17 C11 . . . 112.7(4) no
O5 C18 O6 . . . 127.2(5) no
O5 C18 C13 . . . 118.2(4) no
O6 C18 C13 . . . 114.5(4) no
O8 C19 O7 . . . 127.9(5) no
O8 C19 C14 . . . 119.1(4) no
O7 C19 C14 . . . 112.9(4) no
C23 O9 Cu3 . . . 116.7(3) no
C24 O11 Cu2 . . . 120.9(3) no
C24 O12 Cu4 . . 2_565 117.9(3) no
C22 C20 C21 . . . 120.4(4) no
C22 C20 C23 . . . 119.6(4) no
C21 C20 C23 . . . 119.7(4) no
C22 C21 C20 2 . . 118.1(5) no
C22 C21 C24 2 . . 117.8(4) no
C20 C21 C24 . . . 124.1(4) no
C20 C22 C21 . . 2 121.5(5) no
C20 C22 H21 . . . 119.3(3) no
C21 C22 H21 2 . . 119.3(3) no
O10 C23 O9 . . . 124.3(5) no
O10 C23 C20 . . . 120.2(5) no
O9 C23 C20 . . . 115.5(4) no
O11 C24 O12 . . . 123.6(5) no
O11 C24 C21 . . . 119.8(5) no
O12 C24 C21 . . . 116.3(5) no
C28 O13 Cu1 . . . 123.8(3) no
C28 O14 Cu3 . . . 119.1(3) no
C29 O15 Cu4 . . 1_545 118.9(3) no
C27 C25 C26 . . 2_556 118.4(4) no
C27 C25 C28 . . . 117.7(4) no
C26 C25 C28 2_556 . . 123.9(4) no
C27 C26 C25 . . 2_556 119.2(4) no
C27 C26 C29 . . . 120.8(4) no
C25 C26 C29 2_556 . . 120.0(4) no
C26 C27 C25 . . . 122.5(5) no
C26 C27 H22 . . . 118.8(3) no
C25 C27 H22 . . . 118.8(3) no
O13 C28 O14 . . . 124.1(4) no
O13 C28 C25 . . . 120.2(4) no
O14 C28 C25 . . . 115.7(4) no
O16 C29 O15 . . . 124.2(5) no
O16 C29 C26 . . . 119.6(5) no
O15 C29 C26 . . . 116.2(4) no
HW11 OW1 HW12 . . . 95.2(100) no
HW21 OW2 HW22 . . . 95.3(98) no
HW31 OW3 HW32 . . . 109.8(100) no
HW41 OW4 HW42 . . . 96.2(16) no
HW51 OW5 HW52 . . . 162.(10) no
Cu4 OH1 Cu2 . . . 119.6(2) no
Cu4 OH1 Cu2 . . 2_565 111.3(2) no
Cu2 OH1 Cu2 . . 2_565 97.86(14) no
Cu4 OH1 H61 . . . 74.0(31) no
Cu2 OH1 H61 . . . 114.2(32) no
Cu2 OH1 H61 2_565 . . 139.9(32) no
Cu3 OH2 Cu1 . . 2_566 117.3(2) no
Cu3 OH2 Cu1 . . . 113.6(2) no
Cu1 OH2 Cu1 2_566 . . 96.71(14) no
Cu3 OH2 H71 . . . 81.9(31) no
Cu1 OH2 H71 2_566 . . 131.8(31) no
Cu1 OH2 H71 . . . 116.3(32) no

loop_
_geom_bond_atom_site_label_1
_geom_bond_atom_site_label_2
_geom_bond_site_symmetry_1
_geom_bond_site_symmetry_2
_geom_bond_distance
_geom_bond_publ_flag
Cu1 O3 . 1_655 1.931(3) no
Cu1 O6 . 2_566 1.934(4) no
Cu1 OH2 . 2_566 1.943(3) no
Cu1 OH2 . . 1.968(3) no
Cu1 O13 . . 2.291(4) no
Cu1 Cu1 . 2_566 2.9227(12) no
Cu2 O1 . 2_465 1.914(3) no
Cu2 OH1 . . 1.940(3) no
Cu2 O7 . . 1.946(4) no
Cu2 OH1 . 2_565 1.971(3) no
Cu2 O11 . . 2.317(4) no
Cu2 Cu2 . 2_565 2.9489(13) no
Cu3 OH2 . . 1.928(3) no
Cu3 O9 . . 1.935(3) no
Cu3 O4 . 1_655 2.027(4) no
Cu3 O5 . . 2.037(4) no
Cu3 O14 . . 2.211(4) no
Cu3 H71 . . 2.01(5) no
Cu4 OH1 . . 1.923(3) no
Cu4 O15 . 1_565 1.925(3) no
Cu4 O2 . 1_655 2.042(3) no
Cu4 O8 . . 2.090(4) no
Cu4 O12 . 2_565 2.209(4) no
Cu4 H61 . . 1.89(5) no
N1 C1 . . 1.497(10) no
N1 HN11 . . 0.899(10) no
N1 HN12 . . 0.90(1) no
N1 HN13 . . 0.90(1) no
N2 C9 . . 1.484(11) no
N2 HN21 . . 0.903(10) no
N2 HN22 . . 0.90(1) no
N2 HN23 . . 0.90(1) no
C1 C2 . . 1.485(11) no
C1 H1 . . 0.9700 no
C1 H2 . . 0.9700 no
C2 C3 . . 1.505(10) no
C2 H3 . . 0.9700 no
C2 H4 . . 0.9700 no
C3 C4 . . 1.539(11) no
C3 H5 . . 0.9700 no
C3 H6 . . 0.9700 no
C4 C5 . . 1.461(11) no
C4 H7 . . 0.9700 no
C4 H8 . . 0.9700 no
C5 C6 . . 1.546(12) no
C5 H9 . . 0.9700 no
C5 H10 . . 0.9700 no
C6 C7 . . 1.488(12) no
C6 H11 . . 0.9700 no
C6 H12 . . 0.9700 no
C7 C8 . . 1.515(11) no
C7 H13 . . 0.9700 no
C7 H14 . . 0.9700 no
C8 C9 . . 1.482(11) no
C8 H15 . . 0.9700 no
C8 H16 . . 0.9700 no
C9 H17 . . 0.9700 no
C9 H18 . . 0.9700 no
O1 C16 . . 1.255(6) no
O1 Cu2 . 2_465 1.914(3) no
O2 C16 . . 1.257(6) no
O2 Cu4 . 1_455 2.042(3) no
O3 C17 . . 1.270(6) no
O3 Cu1 . 1_455 1.931(3) no
O4 C17 . . 1.236(6) no
O4 Cu3 . 1_455 2.027(4) no
O5 C18 . . 1.248(6) no
O6 C18 . . 1.261(6) no
O6 Cu1 . 2_566 1.934(4) no
O7 C19 . . 1.267(6) no
O8 C19 . . 1.242(6) no
C10 C15 . . 1.394(7) no
C10 C11 . . 1.397(7) no
C10 C16 . . 1.512(7) no
C11 C12 . . 1.397(7) no
C11 C17 . . 1.512(7) no
C12 C13 . . 1.395(7) no
C12 H19 . . 0.9300 no
C13 C14 . . 1.400(7) no
C13 C18 . . 1.503(7) no
C14 C15 . . 1.389(7) no
C14 C19 . . 1.511(7) no
C15 H20 . . 0.9300 no
O9 C23 . . 1.294(6) no
O10 C23 . . 1.222(6) no
O11 C24 . . 1.243(6) no
O12 C24 . . 1.277(6) no
O12 Cu4 . 2_565 2.209(4) no
C20 C22 . . 1.389(7) no
C20 C21 . . 1.408(7) no
C20 C23 . . 1.505(6) no
C21 C22 . 2 1.395(7) no
C21 C24 . . 1.502(7) no
C22 C21 . 2 1.395(7) no
C22 H21 . . 0.9300 no
O13 C28 . . 1.241(6) no
O14 C28 . . 1.275(6) no
O15 C29 . . 1.293(6) no
O15 Cu4 . 1_545 1.925(3) no
O16 C29 . . 1.221(6) no
C25 C27 . . 1.390(7) no
C25 C26 . 2_556 1.415(7) no
C25 C28 . . 1.510(7) no
C26 C27 . . 1.387(7) no
C26 C25 . 2_556 1.415(7) no
C26 C29 . . 1.492(7) no
C27 H22 . . 0.9300 no
OW1 HW11 . . 0.799(10) no
OW1 HW12 . . 0.80(1) no
OW2 HW21 . . 0.801(10) no
OW2 HW22 . . 0.799(10) no
OW3 HW31 . . 0.800(11) no
OW3 HW32 . . 0.80(1) no
OW4 HW41 . . 0.807(10) no
OW4 HW42 . . 0.802(10) no
OW5 HW51 . . 0.80(1) no
OW5 HW52 . . 0.799(10) no
OH1 Cu2 . 2_565 1.971(3) no
OH1 H61 . . 0.90(1) no
OH2 Cu1 . 2_566 1.943(3) no
OH2 H71 . . 0.902(10) no

loop_
_cod_changelog_entry_id
_cod_changelog_entry_author
_cod_changelog_entry_date
_cod_changelog_entry_text
1 'Vaitkus, Antanas' 2024-12-11T12:09:16+02:00
;
 Corrected the '_atom_site_attached_hydrogens' data item values by setting
 them all to '0' after consulting the original publication. Prior to this
 change the 'OH1' and 'OH2' atom sites were incorrectly marked as having 1 and
 2 attached hydrogen atoms respectively.
;
